data_7118806
loop_
_publ_author_name
'Roy, Saikat'
'Goud, N. Rajesh'
'Matzger, Adam J.'

_publ_section_title
;
 Polymorphism in phenobarbital: discovery of a new polymorph and crystal
 structure of elusive form V.
;
_journal_issue 23
_journal_name_full 'Chemical communications (Cambridge, England)'
_journal_page_first 4389
_journal_page_last 4392
_journal_paper_doi 10.1039/c6cc00959j
_journal_volume 52
_journal_year 2016
_chemical_formula_moiety 'C12 H12 N2 O3'
_chemical_formula_sum 'C12 H12 N2 O3'
_chemical_formula_weight 232.24
_chemical_name_common Phenobarbital
_chemical_name_systematic
; 
 ? 
;
_space_group_IT_number 14
_symmetry_cell_setting monoclinic
_symmetry_space_group_name_Hall '-P 2yn'
_symmetry_space_group_name_H-M 'P 1 21/n 1'
_atom_sites_solution_hydrogens geom
_atom_sites_solution_primary direct
_atom_sites_solution_secondary difmap
_audit_creation_method SHELXL-97
_audit_update_record
;
2016-01-28 deposited with the CCDC.
2016-02-25 downloaded from the CCDC.
;
_cell_angle_alpha 90.00
_cell_angle_beta 93.987(7)
_cell_angle_gamma 90.00
_cell_formula_units_Z 8
_cell_length_a 14.5744(4)
_cell_length_b 6.88000(19)
_cell_length_c 22.9964(16)
_cell_measurement_reflns_used 5246
_cell_measurement_temperature 95(2)
_cell_measurement_theta_max 54.2
_cell_measurement_theta_min 6.7
_cell_volume 2300.31(18)
_computing_data_reduction 'Crystal Structure 3.8'
_computing_publication_material 'Crystal Structure 3.8'
_computing_structure_refinement 'SHELXL-97 (Sheldrick, 1997)'
_computing_structure_solution 'SHELXS-97 (Sheldrick, 1990)'
_diffrn_ambient_temperature 95(2)
_diffrn_measured_fraction_theta_full 0.986
_diffrn_measured_fraction_theta_max 0.986
_diffrn_measurement_device_type 'rigaku RAXIS conversion'
_diffrn_measurement_method 'profile data from \w-scans'
_diffrn_radiation_monochromator graphite
_diffrn_radiation_source 'fine-focus sealed tube'
_diffrn_radiation_type CuK\a
_diffrn_radiation_wavelength 1.54187
_diffrn_reflns_av_R_equivalents 0.0000
_diffrn_reflns_av_sigmaI/netI 0.1185
_diffrn_reflns_limit_h_max 15
_diffrn_reflns_limit_h_min -15
_diffrn_reflns_limit_k_max 6
_diffrn_reflns_limit_k_min -7
_diffrn_reflns_limit_l_max 13
_diffrn_reflns_limit_l_min -24
_diffrn_reflns_number 9546
_diffrn_reflns_theta_full 54.24
_diffrn_reflns_theta_max 54.24
_diffrn_reflns_theta_min 6.72
_exptl_absorpt_coefficient_mu 0.815
_exptl_absorpt_correction_T_max 0.9839
_exptl_absorpt_correction_T_min 0.9439
_exptl_absorpt_correction_type multi-scan
_exptl_absorpt_process_details
; 
 T. Higashi, (1995). Program for Absorption Correction.
 Rigaku Corporation, Tokyo, Japan.
;
_exptl_crystal_colour Colorless
_exptl_crystal_density_diffrn 1.341
_exptl_crystal_density_method 'not measured'
_exptl_crystal_description Plate
_exptl_crystal_F_000 976
_exptl_crystal_recrystallization_method 'From the Melt'
_exptl_crystal_size_max 0.12
_exptl_crystal_size_mid 0.06
_exptl_crystal_size_min 0.02
_refine_diff_density_max 0.587
_refine_diff_density_min -0.590
_refine_diff_density_rms 0.143
_refine_ls_extinction_coef 0.00145(15)
_refine_ls_extinction_expression Fc^*^=kFc[1+0.001xFc^2^\l^3^/sin(2\q)]^-1/4^
_refine_ls_extinction_method none
_refine_ls_goodness_of_fit_ref 1.171
_refine_ls_hydrogen_treatment riding
_refine_ls_matrix_type full
_refine_ls_number_parameters 310
_refine_ls_number_reflns 2768
_refine_ls_number_restraints 0
_refine_ls_restrained_S_all 1.171
_refine_ls_R_factor_all 0.1831
_refine_ls_R_factor_gt 0.0818
_refine_ls_shift/su_max 0.000
_refine_ls_shift/su_mean 0.000
_refine_ls_structure_factor_coef Fsqd
_refine_ls_weighting_details 'calc w=1/[\s^2^(Fo^2^)+(0.0003P)^2^+16.1750P] where P=(Fo^2^+2Fc^2^)/3'
_refine_ls_weighting_scheme calc
_refine_ls_wR_factor_gt 0.1570
_refine_ls_wR_factor_ref 0.2328
_reflns_number_gt 1260
_reflns_number_total 2768
_reflns_threshold_expression >2sigma(I)
_cod_data_source_file c6cc00959j2.cif
_cod_data_source_block PB_form_XV
_cod_depositor_comments
;
The following automatic conversions were performed:

'_symmetry_cell_setting' value 'Monoclinic' changed to 'monoclinic'
according to
/usr/data/users/saulius/crontab/automatic-downloads/rss-feeds/RSC/lib/dictionaries/cif_core.dic
dictionary named 'cif_core.dic' version 2.4.2 from 2011-04-26.

Automatic conversion script
Id: cif_fix_values 4268 2015-11-12 08:31:59Z antanas 

 Adding full bibliography for 7118805--7118806.cif.
;
_cod_original_sg_symbol_H-M P21/n
_cod_database_code 7118806

loop_
_symmetry_equiv_pos_as_xyz
'x, y, z'
'-x+1/2, y+1/2, -z+1/2'
'-x, -y, -z'
'x-1/2, -y-1/2, z-1/2'

loop_
_atom_site_label
_atom_site_type_symbol
_atom_site_fract_x
_atom_site_fract_y
_atom_site_fract_z
_atom_site_U_iso_or_equiv
_atom_site_adp_type
_atom_site_occupancy
_atom_site_symmetry_multiplicity
_atom_site_calc_flag
_atom_site_refinement_flags
O1 O 0.7340(2) -0.1309(5) 1.13091(18) 0.0363(12) Uani 1 1 d .
O2 O 0.7733(2) 0.4668(5) 1.05568(16) 0.0425(12) Uani 1 1 d .
O3 O 0.4548(3) -0.2893(5) 0.63800(19) 0.0484(13) Uani 1 1 d .
O4 O 0.4303(2) -0.1890(5) 0.83723(19) 0.0395(12) Uani 1 1 d .
O5 O 0.2587(2) 0.1577(5) 0.70316(17) 0.0407(12) Uani 1 1 d .
O7 O 0.7811(3) -0.0986(5) 0.9387(2) 0.0510(14) Uani 1 1 d .
N1 N 0.3633(3) -0.0536(6) 0.6709(2) 0.0398(14) Uani 1 1 d .
H23 H 0.3437 -0.0274 0.6357 0.048 Uiso 1 1 calc R
N7 N 0.3538(3) -0.0010(6) 0.7706(2) 0.0350(13) Uani 1 1 d .
H22 H 0.3295 0.0611 0.7981 0.042 Uiso 1 1 calc R
N9 N 0.7491(3) 0.1714(6) 1.0923(2) 0.0378(14) Uani 1 1 d .
H18 H 0.7413 0.2235 1.1256 0.045 Uiso 1 1 calc R
N10 N 0.7576(3) -0.1107(6) 1.0345(2) 0.0384(14) Uani 1 1 d .
H19 H 0.7583 -0.2355 1.0326 0.046 Uiso 1 1 calc R
C11 C 0.7576(4) 0.2123(7) 0.9851(3) 0.0337(17) Uani 1 1 d .
C12 C 0.4833(4) -0.1958(7) 0.7387(3) 0.0314(16) Uani 1 1 d .
C13 C 0.7665(4) -0.0103(8) 0.9825(4) 0.043(2) Uani 1 1 d .
C14 C 0.7477(4) -0.0303(9) 1.0884(3) 0.0344(17) Uani 1 1 d .
C15 C 0.3230(4) 0.0432(9) 0.7156(3) 0.0339(17) Uani 1 1 d .
C16 C 0.7622(4) 0.2920(10) 1.0461(3) 0.0383(17) Uani 1 1 d .
C17 C 0.5915(4) 0.0401(8) 0.6908(3) 0.0424(18) Uani 1 1 d .
H24 H 0.5652 0.0032 0.6545 0.051 Uiso 1 1 calc R
C18 C 0.8365(4) 0.2969(7) 0.9522(3) 0.0406(17) Uani 1 1 d .
H16 H 0.8294 0.4369 0.9495 0.049 Uiso 1 1 calc R
H17 H 0.8332 0.2450 0.9129 0.049 Uiso 1 1 calc R
C19 C 0.6747(4) 0.1460(8) 0.8004(3) 0.0419(18) Uani 1 1 d .
H1 H 0.7023 0.1820 0.8365 0.050 Uiso 1 1 calc R
C20 C 0.5627(4) -0.0420(8) 0.7423(3) 0.0346(16) Uani 1 1 d .
C21 C 0.6621(4) 0.1815(8) 0.6963(3) 0.0456(19) Uani 1 1 d .
H2 H 0.6809 0.2439 0.6633 0.055 Uiso 1 1 calc R
C22 C 0.4865(4) 0.3791(10) 0.9138(3) 0.0501(19) Uani 1 1 d .
H3 H 0.4282 0.4168 0.8990 0.060 Uiso 1 1 calc R
C23 C 0.6041(4) 0.0096(8) 0.7963(3) 0.0412(18) Uani 1 1 d .
H4 H 0.5846 -0.0474 0.8299 0.049 Uiso 1 1 calc R
C24 C 0.4344(4) -0.1923(9) 0.6796(3) 0.0387(18) Uani 1 1 d .
C25 C 0.5892(4) 0.1334(8) 0.9526(3) 0.0408(17) Uani 1 1 d .
H5 H 0.5994 0.0054 0.9644 0.049 Uiso 1 1 calc R
C26 C 0.4215(4) -0.1381(8) 0.7874(3) 0.0407(19) Uani 1 1 d .
C27 C 0.6608(4) 0.2659(9) 0.9578(3) 0.0420(18) Uani 1 1 d .
C28 C 0.5242(3) -0.3975(7) 0.7519(3) 0.0427(18) Uani 1 1 d .
H20 H 0.5569 -0.3955 0.7901 0.051 Uiso 1 1 calc R
H21 H 0.5683 -0.4274 0.7235 0.051 Uiso 1 1 calc R
C29 C 0.7027(4) 0.2265(8) 0.7497(3) 0.0429(18) Uani 1 1 d .
H6 H 0.7511 0.3149 0.7521 0.051 Uiso 1 1 calc R
C30 C 0.6431(4) 0.4604(8) 0.9408(3) 0.0440(18) Uani 1 1 d .
H7 H 0.6901 0.5520 0.9443 0.053 Uiso 1 1 calc R
C31 C 0.5025(4) 0.1894(9) 0.9299(3) 0.054(2) Uani 1 1 d .
H8 H 0.4552 0.0985 0.9256 0.065 Uiso 1 1 calc R
C32 C 0.5567(5) 0.5142(9) 0.9193(3) 0.054(2) Uani 1 1 d .
H9 H 0.5452 0.6426 0.9084 0.064 Uiso 1 1 calc R
C33 C 0.4505(3) -0.5598(7) 0.7505(3) 0.0504(19) Uani 1 1 d .
H10 H 0.4280 -0.5736 0.7885 0.060 Uiso 1 1 calc R
H11 H 0.4772 -0.6802 0.7391 0.060 Uiso 1 1 calc R
H12 H 0.4004 -0.5260 0.7230 0.060 Uiso 1 1 calc R
C34 C 0.9319(4) 0.2493(7) 0.9826(3) 0.060(2) Uani 1 1 d .
H13 H 0.9504 0.3523 1.0091 0.072 Uiso 1 1 calc R
H14 H 0.9761 0.2362 0.9538 0.072 Uiso 1 1 calc R
H15 H 0.9284 0.1297 1.0039 0.072 Uiso 1 1 calc R

loop_
_atom_site_aniso_label
_atom_site_aniso_U_11
_atom_site_aniso_U_22
_atom_site_aniso_U_33
_atom_site_aniso_U_23
_atom_site_aniso_U_13
_atom_site_aniso_U_12
O1 0.037(3) 0.033(2) 0.040(3) 0.000(2) 0.009(2) -0.0045(19)
O2 0.046(3) 0.031(2) 0.049(3) 0.001(2) -0.006(2) 0.003(2)
O3 0.049(3) 0.048(3) 0.049(4) -0.006(2) 0.007(3) 0.006(2)
O4 0.036(3) 0.037(3) 0.045(3) 0.004(2) -0.002(3) 0.0061(19)
O5 0.031(2) 0.036(2) 0.054(4) 0.006(2) -0.001(2) 0.008(2)
O7 0.069(3) 0.032(3) 0.055(4) -0.001(2) 0.018(3) 0.011(2)
N1 0.031(3) 0.042(3) 0.046(4) 0.005(3) -0.003(3) 0.004(3)
N7 0.035(3) 0.037(3) 0.033(4) -0.004(3) 0.007(3) 0.003(2)
N9 0.045(3) 0.021(3) 0.047(4) -0.003(3) 0.008(3) 0.001(2)
N10 0.049(3) 0.025(3) 0.041(4) -0.003(3) 0.004(3) -0.004(2)
C11 0.057(4) 0.021(3) 0.026(5) 0.004(3) 0.022(4) -0.007(3)
C12 0.037(4) 0.021(3) 0.035(5) -0.015(3) -0.006(4) 0.006(3)
C13 0.025(4) 0.026(4) 0.081(7) 0.011(4) 0.018(4) 0.001(3)
C14 0.019(4) 0.034(4) 0.050(6) -0.002(4) 0.006(4) -0.004(3)
C15 0.040(4) 0.038(4) 0.025(5) -0.006(4) 0.013(4) -0.011(3)
C16 0.024(4) 0.052(4) 0.039(5) 0.015(4) 0.008(3) 0.010(3)
C17 0.044(4) 0.035(4) 0.048(6) -0.010(4) -0.001(4) 0.011(3)
C18 0.052(4) 0.030(3) 0.041(5) 0.005(3) 0.010(4) 0.005(3)
C19 0.041(4) 0.044(4) 0.041(5) -0.014(4) 0.007(4) -0.002(3)
C20 0.043(4) 0.026(4) 0.035(5) -0.012(3) -0.001(4) 0.003(3)
C21 0.039(4) 0.040(4) 0.059(6) 0.028(4) 0.010(4) 0.007(3)
C22 0.039(4) 0.061(5) 0.050(6) 0.001(4) 0.002(4) 0.014(4)
C23 0.046(4) 0.038(4) 0.041(5) -0.009(4) 0.011(4) 0.005(3)
C24 0.021(4) 0.046(4) 0.050(6) 0.005(4) 0.003(4) -0.015(3)
C25 0.042(4) 0.035(4) 0.045(5) 0.004(3) 0.003(4) 0.005(3)
C26 0.035(4) 0.033(4) 0.053(6) -0.003(4) -0.006(4) 0.009(3)
C27 0.032(4) 0.049(4) 0.045(5) 0.007(4) 0.004(3) 0.004(4)
C28 0.040(4) 0.034(4) 0.054(5) 0.004(3) 0.004(3) 0.004(3)
C29 0.031(4) 0.046(4) 0.050(6) 0.005(4) -0.005(4) 0.005(3)
C30 0.041(4) 0.048(4) 0.042(5) -0.001(4) -0.002(4) -0.002(3)
C31 0.035(4) 0.064(5) 0.064(6) -0.001(4) 0.004(4) -0.005(4)
C32 0.057(5) 0.045(4) 0.057(6) 0.003(4) -0.010(4) -0.003(4)
C33 0.038(4) 0.045(4) 0.069(6) 0.002(4) 0.011(4) 0.001(3)
C34 0.037(4) 0.060(4) 0.085(6) 0.003(4) 0.011(4) 0.003(3)

loop_
_atom_type_symbol
_atom_type_description
_atom_type_scat_dispersion_real
_atom_type_scat_dispersion_imag
_atom_type_scat_source
C C 0.0181 0.0091 'International Tables Vol C Tables 4.2.6.8 and 6.1.1.4'
H H 0.0000 0.0000 'International Tables Vol C Tables 4.2.6.8 and 6.1.1.4'
O O 0.0492 0.0322 'International Tables Vol C Tables 4.2.6.8 and 6.1.1.4'
N N 0.0311 0.0180 'International Tables Vol C Tables 4.2.6.8 and 6.1.1.4'

loop_
_geom_angle_atom_site_label_1
_geom_angle_atom_site_label_2
_geom_angle_atom_site_label_3
_geom_angle
C15 N1 C24 124.4(6)
C15 N7 C26 126.4(6)
C16 N9 C14 123.7(6)
C14 N10 C13 126.6(5)
C16 C11 C18 109.6(5)
C16 C11 C13 113.6(5)
C18 C11 C13 106.9(4)
C16 C11 C27 105.7(5)
C18 C11 C27 113.7(5)
C13 C11 C27 107.3(5)
C24 C12 C28 110.4(5)
C24 C12 C26 113.1(5)
C28 C12 C26 109.2(5)
C24 C12 C20 110.0(5)
C28 C12 C20 109.0(4)
C26 C12 C20 104.8(5)
O7 C13 N10 119.8(6)
O7 C13 C11 123.6(6)
N10 C13 C11 116.6(6)
O1 C14 N10 121.7(6)
O1 C14 N9 121.0(6)
N10 C14 N9 117.2(6)
O5 C15 N7 123.7(6)
O5 C15 N1 119.1(6)
N7 C15 N1 117.1(6)
O2 C16 N9 118.4(6)
O2 C16 C11 121.4(6)
N9 C16 C11 120.2(6)
C20 C17 C21 117.3(6)
C11 C18 C34 112.2(5)
C29 C19 C23 118.4(6)
C23 C20 C17 121.0(6)
C23 C20 C12 119.6(6)
C17 C20 C12 119.4(6)
C29 C21 C17 120.3(6)
C31 C22 C32 120.4(6)
C20 C23 C19 120.4(6)
O3 C24 N1 118.4(6)
O3 C24 C12 125.3(6)
N1 C24 C12 116.0(6)
C27 C25 C31 120.7(5)
O4 C26 N7 119.2(6)
O4 C26 C12 126.4(6)
N7 C26 C12 114.2(6)
C25 C27 C30 118.6(5)
C25 C27 C11 122.5(5)
C30 C27 C11 118.8(5)
C12 C28 C33 112.9(4)
C21 C29 C19 122.4(6)
C32 C30 C27 120.1(6)
C22 C31 C25 119.9(6)
C30 C32 C22 120.4(6)

loop_
_geom_bond_atom_site_label_1
_geom_bond_atom_site_label_2
_geom_bond_distance
O1 C14 1.226(6)
O2 C16 1.232(6)
O3 C24 1.220(6)
O4 C26 1.197(7)
O5 C15 1.242(6)
O7 C13 1.207(7)
N1 C15 1.387(6)
N1 C24 1.413(6)
N7 C15 1.348(6)
N7 C26 1.400(6)
N9 C16 1.373(6)
N9 C14 1.391(6)
N10 C14 1.375(7)
N10 C13 1.394(7)
C11 C16 1.502(7)
C11 C18 1.534(6)
C11 C13 1.539(7)
C11 C27 1.549(7)
C12 C24 1.491(7)
C12 C28 1.532(6)
C12 C26 1.538(8)
C12 C20 1.566(7)
C17 C20 1.403(7)
C17 C21 1.416(7)
C18 C34 1.547(6)
C19 C29 1.377(7)
C19 C23 1.390(6)
C20 C23 1.388(7)
C21 C29 1.361(7)
C22 C31 1.372(7)
C22 C32 1.381(7)
C25 C27 1.384(7)
C25 C31 1.389(7)
C27 C30 1.412(7)
C28 C33 1.548(6)
C30 C32 1.372(7)
